data_2217974
loop_
_publ_author_name
'Dufresne, St\'ephane'
'Skene, W. G.'

_publ_section_title
;
 Diethyl
 2,5-bis[(<i>E</i>)-2-furylmethyleneamino]thiophene-3,4-dicarboxylate
;
_journal_coeditor_code NG2429
_journal_issue 4
_journal_name_full 'Acta Crystallographica Section E'
_journal_page_first o710
_journal_paper_doi 10.1107/S1600536808006612
_journal_volume 64
_journal_year 2008
_chemical_formula_iupac 'C20 H18 N2 O6 S'
_chemical_formula_moiety 'C20 H18 N2 O6 S'
_chemical_formula_sum 'C20 H18 N2 O6 S'
_chemical_formula_weight 414.42
_chemical_name_systematic
;
Diethyl 2,5-bis[(E)-2-furylmethyleneamino]thiophene-3,4-dicarboxylate
;
_space_group_IT_number 29
_symmetry_cell_setting orthorhombic
_symmetry_space_group_name_Hall 'P 2c -2ac'
_symmetry_space_group_name_H-M 'P c a 21'
_atom_sites_solution_hydrogens geom
_atom_sites_solution_primary direct
_atom_sites_solution_secondary difmap
_audit_creation_method SHELXL-97
_cell_angle_alpha 90.00
_cell_angle_beta 90.00
_cell_angle_gamma 90.00
_cell_formula_units_Z 8
_cell_length_a 8.2540(3)
_cell_length_b 10.1578(3)
_cell_length_c 46.087(2)
_cell_measurement_reflns_used 26576
_cell_measurement_temperature 220(2)
_cell_measurement_theta_max 71.83
_cell_measurement_theta_min 3.84
_cell_volume 3864.0(2)
_computing_cell_refinement 'SMART (Bruker, 1999)'
_computing_data_collection 'SMART (Bruker, 1999)'
_computing_data_reduction 'SAINT (Bruker, 1999)'
_computing_molecular_graphics 'ORTEP-3 (Farrugia, 1997)'
_computing_publication_material 'UdMX (Marris, 2004)'
_computing_structure_refinement 'SHELXL97 (Sheldrick, 2008)'
_computing_structure_solution 'SHELXS97 (Sheldrick, 2008)'
_diffrn_ambient_temperature 220(2)
_diffrn_detector_area_resol_mean 5.5
_diffrn_measured_fraction_theta_full 0.990
_diffrn_measured_fraction_theta_max 0.990
_diffrn_measurement_device_type 'Bruker SMART 2000'
_diffrn_measurement_method \w
_diffrn_radiation_monochromator graphite
_diffrn_radiation_source 'X-ray Sealed Tube'
_diffrn_radiation_type CuK\a
_diffrn_radiation_wavelength 1.54178
_diffrn_reflns_av_R_equivalents 0.030
_diffrn_reflns_av_sigmaI/netI 0.0171
_diffrn_reflns_limit_h_max 8
_diffrn_reflns_limit_h_min -9
_diffrn_reflns_limit_k_max 12
_diffrn_reflns_limit_k_min -12
_diffrn_reflns_limit_l_max 55
_diffrn_reflns_limit_l_min -56
_diffrn_reflns_number 45562
_diffrn_reflns_theta_full 71.92
_diffrn_reflns_theta_max 71.92
_diffrn_reflns_theta_min 1.92
_diffrn_standards_decay_% 0.14
_diffrn_standards_interval_time 1080
_diffrn_standards_number 271
_exptl_absorpt_coefficient_mu 1.853
_exptl_absorpt_correction_T_max 0.7810
_exptl_absorpt_correction_T_min 0.6400
_exptl_absorpt_correction_type multi-scan
_exptl_absorpt_process_details '(SADABS; Sheldrick, 1996)'
_exptl_crystal_colour red
_exptl_crystal_density_diffrn 1.425
_exptl_crystal_density_method 'not measured'
_exptl_crystal_description block
_exptl_crystal_F_000 1728
_exptl_crystal_size_max 0.28
_exptl_crystal_size_mid 0.23
_exptl_crystal_size_min 0.14
_refine_diff_density_max 0.246
_refine_diff_density_min -0.210
_refine_ls_abs_structure_details 'Flack (1983), 3551 Friedel pairs'
_refine_ls_abs_structure_Flack 0.021(10)
_refine_ls_extinction_method none
_refine_ls_goodness_of_fit_ref 1.029
_refine_ls_hydrogen_treatment constr
_refine_ls_matrix_type full
_refine_ls_number_parameters 527
_refine_ls_number_reflns 7392
_refine_ls_number_restraints 1
_refine_ls_restrained_S_all 1.028
_refine_ls_R_factor_all 0.0324
_refine_ls_R_factor_gt 0.0317
_refine_ls_shift/su_max 0.001
_refine_ls_shift/su_mean 0.000
_refine_ls_structure_factor_coef Fsqd
_refine_ls_weighting_details 'calc w=1/[\s^2^(Fo^2^)+(0.0652P)^2^+0.3926P] where P=(Fo^2^+2Fc^2^)/3'
_refine_ls_weighting_scheme calc
_refine_ls_wR_factor_gt 0.0864
_refine_ls_wR_factor_ref 0.0871
_reflns_number_gt 7164
_reflns_number_total 7392
_reflns_threshold_expression I>2\s(I)
_cod_data_source_file ng2429.cif
_cod_data_source_block I
_cod_database_code 2217974
_cod_database_fobs_code 2217974

loop_
_symmetry_equiv_pos_as_xyz
'x, y, z'
'-x, -y, z+1/2'
'x+1/2, -y, z'
'-x+1/2, y, z+1/2'

loop_
_atom_site_type_symbol
_atom_site_label
_atom_site_fract_x
_atom_site_fract_y
_atom_site_fract_z
_atom_site_U_iso_or_equiv
_atom_site_adp_type
_atom_site_calc_flag
_atom_site_refinement_flags
_atom_site_occupancy
S S1 0.88387(5) 0.03066(4) 0.280712(9) 0.02929(11) Uani d . 1
O O11 0.7551(2) 0.00706(16) 0.39480(3) 0.0514(4) Uani d . 1
O O12 0.62152(17) 0.36759(14) 0.33348(3) 0.0384(3) Uani d . 1
O O13 0.42379(16) 0.28718(14) 0.30508(3) 0.0378(3) Uani d . 1
O O14 0.61655(17) 0.44246(12) 0.26116(3) 0.0382(3) Uani d . 1
O O15 0.5786(2) 0.31388(17) 0.22228(3) 0.0510(4) Uani d . 1
O O16 0.99383(17) 0.13629(12) 0.16959(3) 0.0347(3) Uani d . 1
N N11 0.76907(19) 0.08247(14) 0.33642(3) 0.0295(3) Uani d . 1
N N12 0.86068(18) 0.13026(14) 0.22505(3) 0.0271(3) Uani d . 1
C C11 0.7720(4) -0.0574(2) 0.42031(5) 0.0579(7) Uani d . 1
H H11 0.7177 -0.0343 0.4375 0.069 Uiso calc R 1
C C12 0.8754(3) -0.1583(2) 0.41805(5) 0.0496(6) Uani d . 1
H H12 0.9055 -0.2177 0.4327 0.060 Uiso calc R 1
C C13 0.9302(3) -0.1569(2) 0.38902(5) 0.0444(5) Uani d . 1
H H13 1.0052 -0.2151 0.3806 0.053 Uiso calc R 1
C C14 0.8537(2) -0.0556(2) 0.37561(4) 0.0330(4) Uani d . 1
C C15 0.8600(2) -0.01021(18) 0.34629(5) 0.0307(4) Uani d . 1
H H15 0.9342 -0.0501 0.3336 0.037 Uiso calc R 1
C C16 0.7747(2) 0.11598(16) 0.30753(4) 0.0255(3) Uani d . 1
C C17 0.6861(2) 0.21581(15) 0.29546(3) 0.0236(3) Uani d . 1
C C18 0.7036(2) 0.22618(15) 0.26477(3) 0.0241(3) Uani d . 1
C C19 0.8078(2) 0.13381(15) 0.25344(3) 0.0252(3) Uani d . 1
C C110 0.9376(2) 0.02961(17) 0.21527(4) 0.0290(4) Uani d . 1
H H110 0.9487 -0.0449 0.2272 0.035 Uiso calc R 1
C C111 1.0068(2) 0.02703(17) 0.18691(4) 0.0280(4) Uani d . 1
C C112 1.0949(2) -0.06749(19) 0.17307(4) 0.0360(4) Uani d . 1
H H112 1.1213 -0.1514 0.1803 0.043 Uiso calc R 1
C C113 1.1388(3) -0.0152(2) 0.14591(5) 0.0391(4) Uani d . 1
H H113 1.2003 -0.0572 0.1315 0.047 Uiso calc R 1
C C114 1.0754(3) 0.1067(2) 0.14468(4) 0.0378(4) Uani d . 1
H H114 1.0859 0.1640 0.1288 0.045 Uiso calc R 1
C C115 0.5773(2) 0.30049(16) 0.31350(4) 0.0249(3) Uani d . 1
C C116 0.3026(3) 0.3701(2) 0.31926(6) 0.0494(6) Uani d . 1
H H11A 0.2905 0.4532 0.3087 0.059 Uiso calc R 1
H H11B 0.3363 0.3901 0.3392 0.059 Uiso calc R 1
C C117 0.1467(3) 0.2974(2) 0.31946(6) 0.0492(5) Uani d . 1
H H11C 0.1238 0.2647 0.3001 0.074 Uiso calc R 1
H H11D 0.0604 0.3560 0.3256 0.074 Uiso calc R 1
H H11E 0.1539 0.2239 0.3328 0.074 Uiso calc R 1
C C118 0.6262(2) 0.32909(17) 0.24645(4) 0.0278(4) Uani d . 1
C C119 0.5416(3) 0.55525(19) 0.24660(6) 0.0458(5) Uani d . 1
H H11F 0.4718 0.6025 0.2603 0.055 Uiso calc R 1
H H11G 0.4742 0.5243 0.2305 0.055 Uiso calc R 1
C C120 0.6692(3) 0.6460(3) 0.23539(7) 0.0606(7) Uani d . 1
H H12A 0.7376 0.6745 0.2513 0.091 Uiso calc R 1
H H12B 0.6184 0.7220 0.2265 0.091 Uiso calc R 1
H H12C 0.7346 0.6003 0.2211 0.091 Uiso calc R 1
S S2 1.11876(5) 0.47091(4) 0.029580(9) 0.02897(11) Uani d . 1
O O21 1.2717(2) 0.38213(14) 0.13750(3) 0.0462(3) Uani d . 1
O O22 0.8366(2) 0.17631(14) 0.08863(3) 0.0453(4) Uani d . 1
O O23 0.85661(17) 0.05444(12) 0.04810(3) 0.0319(3) Uani d . 1
O O24 0.66327(15) 0.21385(13) 0.00495(3) 0.0335(3) Uani d . 1
O O25 0.86107(17) 0.12997(13) -0.02296(3) 0.0367(3) Uani d . 1
O O26 0.9906(2) 0.49263(17) -0.08447(3) 0.0505(4) Uani d . 1
N N21 1.10411(18) 0.37203(15) 0.08486(3) 0.0288(3) Uani d . 1
N N22 1.00539(18) 0.41810(15) -0.02615(3) 0.0292(3) Uani d . 1
C C21 1.3475(3) 0.4236(3) 0.16214(5) 0.0555(6) Uani d . 1
H H21 1.3902 0.3669 0.1763 0.067 Uiso calc R 1
C C22 1.3536(3) 0.5541(3) 0.16356(5) 0.0564(6) Uani d . 1
H H22 1.3983 0.6050 0.1786 0.068 Uiso calc R 1
C C23 1.2795(3) 0.6011(2) 0.13803(5) 0.0498(6) Uani d . 1
H H23 1.2654 0.6895 0.1325 0.060 Uiso calc R 1
C C24 1.2323(3) 0.49250(19) 0.12296(4) 0.0343(4) Uani d . 1
C C25 1.1536(2) 0.48230(18) 0.09525(4) 0.0329(4) Uani d . 1
H H25 1.1377 0.5593 0.0843 0.039 Uiso calc R 1
C C26 1.0469(2) 0.36631(16) 0.05677(4) 0.0260(3) Uani d . 1
C C27 0.9456(2) 0.27116(15) 0.04542(4) 0.0233(3) Uani d . 1
C C28 0.92640(19) 0.28218(16) 0.01478(3) 0.0236(3) Uani d . 1
C C29 1.0115(2) 0.38413(16) 0.00280(4) 0.0256(3) Uani d . 1
C C210 1.0948(2) 0.51116(18) -0.03598(4) 0.0302(4) Uani d . 1
H H210 1.1678 0.5520 -0.0232 0.036 Uiso calc R 1
C C211 1.0894(2) 0.55595(19) -0.06526(4) 0.0323(4) Uani d . 1
C C212 1.1659(3) 0.6574(2) -0.07884(4) 0.0424(5) Uani d . 1
H H212 1.2407 0.7160 -0.0704 0.051 Uiso calc R 1
C C213 1.1120(3) 0.6582(2) -0.10780(5) 0.0482(6) Uani d . 1
H H213 1.1429 0.7172 -0.1225 0.058 Uiso calc R 1
C C214 1.0072(4) 0.5572(2) -0.11012(5) 0.0576(7) Uani d . 1
H H214 0.9525 0.5343 -0.1273 0.069 Uiso calc R 1
C C215 0.8737(2) 0.16534(16) 0.06346(4) 0.0257(3) Uani d . 1
C C216 0.7854(2) -0.05829(18) 0.06304(5) 0.0363(4) Uani d . 1
H H21A 0.7214 -0.1101 0.0492 0.044 Uiso calc R 1
H H21B 0.7124 -0.0270 0.0783 0.044 Uiso calc R 1
C C217 0.9139(3) -0.1440(2) 0.07620(6) 0.0536(6) Uani d . 1
H H21C 0.9851 -0.1763 0.0610 0.080 Uiso calc R 1
H H21D 0.8635 -0.2178 0.0860 0.080 Uiso calc R 1
H H21E 0.9764 -0.0931 0.0901 0.080 Uiso calc R 1
C C218 0.8169(2) 0.19833(15) -0.00340(3) 0.0249(3) Uani d . 1
C C219 0.5416(2) 0.1321(2) -0.00932(5) 0.0455(5) Uani d . 1
H H21F 0.5309 0.0478 0.0009 0.055 Uiso calc R 1
H H21G 0.5738 0.1143 -0.0294 0.055 Uiso calc R 1
C C220 0.3842(2) 0.2042(2) -0.00878(6) 0.0467(6) Uani d . 1
H H22A 0.3669 0.2411 0.0104 0.070 Uiso calc R 1
H H22B 0.2968 0.1438 -0.0133 0.070 Uiso calc R 1
H H22C 0.3865 0.2745 -0.0230 0.070 Uiso calc R 1

loop_
_atom_site_aniso_label
_atom_site_aniso_U_11
_atom_site_aniso_U_22
_atom_site_aniso_U_33
_atom_site_aniso_U_12
_atom_site_aniso_U_13
_atom_site_aniso_U_23
S1 0.0359(2) 0.0292(2) 0.0227(2) 0.00906(15) 0.00331(16) 0.00053(17)
O11 0.0749(11) 0.0499(8) 0.0293(8) 0.0218(8) 0.0123(7) 0.0054(7)
O12 0.0412(8) 0.0407(7) 0.0332(7) 0.0033(6) -0.0031(5) -0.0142(6)
O13 0.0291(6) 0.0407(7) 0.0436(7) 0.0044(5) 0.0006(6) -0.0180(6)
O14 0.0474(8) 0.0238(6) 0.0435(8) 0.0055(5) -0.0125(6) -0.0008(6)
O15 0.0705(10) 0.0548(9) 0.0277(7) 0.0281(8) -0.0133(7) -0.0079(6)
O16 0.0452(8) 0.0314(6) 0.0277(7) 0.0046(5) 0.0076(5) 0.0025(5)
N11 0.0363(8) 0.0294(7) 0.0229(7) 0.0022(6) 0.0018(6) 0.0018(6)
N12 0.0308(7) 0.0287(7) 0.0218(7) 0.0014(5) 0.0027(5) -0.0020(6)
C11 0.0882(19) 0.0577(13) 0.0278(11) 0.0163(13) 0.0123(11) 0.0064(10)
C12 0.0674(16) 0.0512(13) 0.0302(11) 0.0067(10) -0.0023(9) 0.0112(10)
C13 0.0561(13) 0.0453(11) 0.0317(10) 0.0118(10) -0.0023(9) 0.0055(9)
C14 0.0394(10) 0.0345(9) 0.0251(9) 0.0046(7) 0.0006(7) -0.0008(8)
C15 0.0359(10) 0.0308(9) 0.0255(11) 0.0034(7) 0.0014(7) -0.0008(7)
C16 0.0283(8) 0.0256(7) 0.0228(7) -0.0006(6) 0.0029(6) -0.0028(6)
C17 0.0267(8) 0.0214(7) 0.0228(7) -0.0031(6) 0.0009(6) -0.0014(6)
C18 0.0274(8) 0.0228(7) 0.0222(7) -0.0016(6) 0.0013(6) -0.0013(6)
C19 0.0305(9) 0.0229(7) 0.0222(8) -0.0004(6) 0.0009(6) 0.0010(6)
C110 0.0358(10) 0.0293(9) 0.0221(8) 0.0045(7) 0.0013(7) 0.0002(6)
C111 0.0325(9) 0.0284(9) 0.0230(8) 0.0036(7) 0.0001(6) -0.0006(7)
C112 0.0427(10) 0.0368(9) 0.0285(9) 0.0107(8) 0.0003(7) -0.0026(8)
C113 0.0453(11) 0.0483(11) 0.0237(10) 0.0086(9) 0.0058(7) -0.0044(8)
C114 0.0488(11) 0.0420(10) 0.0225(8) 0.0008(9) 0.0058(7) 0.0031(7)
C115 0.0322(9) 0.0214(7) 0.0212(8) -0.0020(6) 0.0034(7) 0.0004(6)
C116 0.0347(12) 0.0512(12) 0.0623(14) 0.0084(9) 0.0072(9) -0.0253(11)
C117 0.0364(11) 0.0559(13) 0.0555(14) 0.0069(9) 0.0085(9) -0.0017(11)
C118 0.0263(9) 0.0296(8) 0.0275(9) 0.0041(7) 0.0036(6) -0.0011(7)
C119 0.0457(12) 0.0297(9) 0.0621(14) 0.0098(8) -0.0105(10) 0.0054(9)
C120 0.0605(15) 0.0490(13) 0.0724(17) 0.0167(11) 0.0151(13) 0.0281(12)
S2 0.0361(2) 0.0274(2) 0.0234(2) -0.00820(15) -0.00294(16) 0.00184(16)
O21 0.0663(10) 0.0405(7) 0.0319(7) 0.0001(7) -0.0103(7) -0.0015(6)
O22 0.0677(10) 0.0425(8) 0.0257(7) -0.0186(7) 0.0124(6) -0.0059(6)
O23 0.0440(7) 0.0229(5) 0.0289(6) -0.0054(5) 0.0046(5) -0.0007(5)
O24 0.0275(6) 0.0335(6) 0.0397(7) -0.0028(5) -0.0026(5) -0.0114(5)
O25 0.0410(8) 0.0378(7) 0.0312(7) -0.0018(6) 0.0029(5) -0.0119(6)
O26 0.0727(11) 0.0496(8) 0.0292(8) -0.0227(8) -0.0116(7) 0.0065(6)
N21 0.0352(8) 0.0284(7) 0.0226(7) -0.0022(6) -0.0017(5) -0.0007(6)
N22 0.0351(8) 0.0300(7) 0.0227(7) -0.0028(6) -0.0010(6) 0.0026(6)
C21 0.0706(16) 0.0680(15) 0.0279(11) 0.0011(12) -0.0118(9) 0.0040(10)
C22 0.0795(17) 0.0611(14) 0.0287(11) -0.0281(13) -0.0110(10) -0.0050(10)
C23 0.0813(17) 0.0374(10) 0.0307(10) -0.0234(11) -0.0055(10) -0.0010(8)
C24 0.0452(11) 0.0330(9) 0.0246(9) -0.0095(8) 0.0010(7) -0.0002(7)
C25 0.0433(10) 0.0300(9) 0.0253(9) -0.0031(7) -0.0013(8) -0.0007(7)
C26 0.0297(9) 0.0240(7) 0.0243(8) 0.0018(6) -0.0007(6) 0.0007(6)
C27 0.0262(8) 0.0206(7) 0.0230(8) 0.0027(6) -0.0004(6) -0.0013(6)
C28 0.0256(8) 0.0222(7) 0.0229(8) 0.0028(6) 0.0005(6) -0.0012(6)
C29 0.0292(8) 0.0241(8) 0.0236(8) 0.0007(6) -0.0017(6) 0.0001(6)
C210 0.0370(10) 0.0302(8) 0.0233(10) -0.0031(7) -0.0005(8) -0.0008(7)
C211 0.0396(10) 0.0320(9) 0.0252(9) -0.0047(7) 0.0008(7) -0.0002(8)
C212 0.0553(12) 0.0416(11) 0.0303(10) -0.0136(9) 0.0025(9) 0.0051(8)
C213 0.0665(15) 0.0490(13) 0.0292(10) -0.0076(10) 0.0045(9) 0.0123(9)
C214 0.0891(18) 0.0600(14) 0.0237(10) -0.0137(13) -0.0135(10) 0.0078(10)
C215 0.0282(9) 0.0270(8) 0.0219(8) -0.0007(6) 0.0000(6) -0.0005(6)
C216 0.0374(10) 0.0292(9) 0.0423(10) -0.0100(7) 0.0035(8) 0.0040(8)
C217 0.0505(13) 0.0393(12) 0.0711(17) -0.0130(10) -0.0103(12) 0.0223(11)
C218 0.0308(9) 0.0211(7) 0.0227(8) 0.0003(6) -0.0029(7) 0.0038(6)
C219 0.0321(10) 0.0445(11) 0.0597(14) -0.0065(8) -0.0065(9) -0.0176(10)
C220 0.0333(11) 0.0522(13) 0.0547(14) -0.0043(8) -0.0070(9) 0.0035(11)

loop_
_atom_type_symbol
_atom_type_description
_atom_type_scat_dispersion_real
_atom_type_scat_dispersion_imag
_atom_type_scat_source
C C 0.0181 0.0091 'International Tables Vol C Tables 4.2.6.8 and 6.1.1.4'
H H 0.0000 0.0000 'International Tables Vol C Tables 4.2.6.8 and 6.1.1.4'
N N 0.0311 0.0180 'International Tables Vol C Tables 4.2.6.8 and 6.1.1.4'
O O 0.0492 0.0322 'International Tables Vol C Tables 4.2.6.8 and 6.1.1.4'
S S 0.3331 0.5567 'International Tables Vol C Tables 4.2.6.8 and 6.1.1.4'

loop_
_geom_angle_atom_site_label_1
_geom_angle_atom_site_label_2
_geom_angle_atom_site_label_3
_geom_angle
_geom_angle_publ_flag
C19 S1 C16 91.48(8) n
C11 O11 C14 106.08(17) n
C115 O13 C116 117.53(15) n
C118 O14 C119 117.79(16) n
C114 O16 C111 105.86(14) n
C15 N11 C16 120.24(16) n
C110 N12 C19 120.65(15) n
C12 C11 O11 111.6(2) n
C12 C11 H11 124.2 ?
O11 C11 H11 124.2 ?
C11 C12 C13 105.7(2) n
C11 C12 H12 127.2 ?
C13 C12 H12 127.2 ?
C14 C13 C12 106.9(2) n
C14 C13 H13 126.6 ?
C12 C13 H13 126.6 ?
C13 C14 O11 109.71(18) n
C13 C14 C15 131.22(19) n
O11 C14 C15 119.06(17) n
N11 C15 C14 123.32(18) n
N11 C15 H15 118.3 ?
C14 C15 H15 118.3 ?
C17 C16 N11 123.99(15) n
C17 C16 S1 110.70(13) n
N11 C16 S1 125.17(13) n
C16 C17 C18 113.83(15) n
C16 C17 C115 121.40(15) n
C18 C17 C115 124.73(15) n
C19 C18 C17 112.93(15) n
C19 C18 C118 122.16(15) n
C17 C18 C118 124.84(15) n
C18 C19 N12 125.14(15) n
C18 C19 S1 111.07(12) n
N12 C19 S1 123.44(13) n
N12 C110 C111 122.27(16) n
N12 C110 H110 118.9 ?
C111 C110 H110 118.9 ?
C112 C111 O16 109.84(16) n
C112 C111 C110 130.94(17) n
O16 C111 C110 119.16(15) n
C111 C112 C113 106.72(17) n
C111 C112 H112 126.6 ?
C113 C112 H112 126.6 ?
C114 C113 C112 106.54(17) n
C114 C113 H113 126.7 ?
C112 C113 H113 126.7 ?
C113 C114 O16 111.04(17) n
C113 C114 H114 124.5 ?
O16 C114 H114 124.5 ?
O12 C115 O13 124.72(16) n
O12 C115 C17 124.69(17) n
O13 C115 C17 110.55(14) n
O13 C116 C117 108.03(17) n
O13 C116 H11A 110.1 ?
C117 C116 H11A 110.1 ?
O13 C116 H11B 110.1 ?
C117 C116 H11B 110.1 ?
H11A C116 H11B 108.4 ?
C116 C117 H11C 109.5 ?
C116 C117 H11D 109.5 ?
H11C C117 H11D 109.5 ?
C116 C117 H11E 109.5 ?
H11C C117 H11E 109.5 ?
H11D C117 H11E 109.5 ?
O15 C118 O14 124.43(17) n
O15 C118 C18 125.53(16) n
O14 C118 C18 110.04(14) n
O14 C119 C120 110.11(18) n
O14 C119 H11F 109.6 ?
C120 C119 H11F 109.6 ?
O14 C119 H11G 109.6 ?
C120 C119 H11G 109.6 ?
H11F C119 H11G 108.2 ?
C119 C120 H12A 109.5 ?
C119 C120 H12B 109.5 ?
H12A C120 H12B 109.5 ?
C119 C120 H12C 109.5 ?
H12A C120 H12C 109.5 ?
H12B C120 H12C 109.5 ?
C26 S2 C29 91.57(8) n
C24 O21 C21 105.59(17) n
C215 O23 C216 116.98(14) n
C218 O24 C219 117.17(14) n
C214 O26 C211 106.05(17) n
C25 N21 C26 119.69(16) n
C210 N22 C29 120.37(16) n
C22 C21 O21 111.5(2) n
C22 C21 H21 124.3 ?
O21 C21 H21 124.3 ?
C21 C22 C23 106.3(2) n
C21 C22 H22 126.8 ?
C23 C22 H22 126.8 ?
C24 C23 C22 106.0(2) n
C24 C23 H23 127 ?
C22 C23 H23 127 ?
O21 C24 C23 110.61(17) n
O21 C24 C25 119.47(17) n
C23 C24 C25 129.91(19) n
N21 C25 C24 122.54(17) n
N21 C25 H25 118.7 ?
C24 C25 H25 118.7 ?
N21 C26 C27 126.33(15) n
N21 C26 S2 122.09(13) n
C27 C26 S2 111.08(12) n
C26 C27 C28 112.81(15) n
C26 C27 C215 122.50(15) n
C28 C27 C215 124.60(15) n
C29 C28 C27 113.72(15) n
C29 C28 C218 120.97(15) n
C27 C28 C218 125.21(15) n
C28 C29 N22 124.16(15) n
C28 C29 S2 110.81(13) n
N22 C29 S2 124.93(13) n
N22 C210 C211 123.53(18) n
N22 C210 H210 118.2 ?
C211 C210 H210 118.2 ?
C212 C211 O26 109.61(17) n
C212 C211 C210 131.53(19) n
O26 C211 C210 118.85(17) n
C211 C212 C213 107.10(19) n
C211 C212 H212 126.5 ?
C213 C212 H212 126.5 ?
C214 C213 C212 105.89(19) n
C214 C213 H213 127.1 ?
C212 C213 H213 127.1 ?
C213 C214 O26 111.34(19) n
C213 C214 H214 124.3 ?
O26 C214 H214 124.3 ?
O22 C215 O23 124.07(16) n
O22 C215 C27 125.07(16) n
O23 C215 C27 110.86(14) n
O23 C216 C217 111.14(16) n
O23 C216 H21A 109.4 ?
C217 C216 H21A 109.4 ?
O23 C216 H21B 109.4 ?
C217 C216 H21B 109.4 ?
H21A C216 H21B 108 ?
C216 C217 H21C 109.5 ?
C216 C217 H21D 109.5 ?
H21C C217 H21D 109.5 ?
C216 C217 H21E 109.5 ?
H21C C217 H21E 109.5 ?
H21D C217 H21E 109.5 ?
O25 C218 O24 125.20(16) n
O25 C218 C28 124.60(16) n
O24 C218 C28 110.19(14) n
O24 C219 C220 108.20(17) n
O24 C219 H21F 110.1 ?
C220 C219 H21F 110.1 ?
O24 C219 H21G 110.1 ?
C220 C219 H21G 110.1 ?
H21F C219 H21G 108.4 ?
C219 C220 H22A 109.5 ?
C219 C220 H22B 109.5 ?
H22A C220 H22B 109.5 ?
C219 C220 H22C 109.5 ?
H22A C220 H22C 109.5 ?
H22B C220 H22C 109.5 ?

loop_
_geom_bond_atom_site_label_1
_geom_bond_atom_site_label_2
_geom_bond_distance
_geom_bond_publ_flag
S1 C19 1.7528(16) n
S1 C16 1.7579(16) n
O11 C11 1.353(3) n
O11 C14 1.360(2) n
O12 C115 1.202(2) n
O13 C115 1.332(2) n
O13 C116 1.462(2) n
O14 C118 1.339(2) n
O14 C119 1.465(2) n
O15 C118 1.191(2) n
O16 C114 1.364(2) n
O16 C111 1.371(2) n
N11 C15 1.287(2) n
N11 C16 1.375(2) n
N12 C110 1.285(2) n
N12 C19 1.380(2) n
C11 C12 1.338(3) n
C11 H11 0.94 ?
C12 C13 1.412(3) n
C12 H12 0.94 ?
C13 C14 1.356(3) n
C13 H13 0.94 ?
C14 C15 1.429(3) n
C15 H15 0.94 ?
C16 C17 1.368(2) n
C17 C18 1.426(2) n
C17 C115 1.496(2) n
C18 C19 1.376(2) n
C18 C118 1.488(2) n
C110 C111 1.426(2) n
C110 H110 0.94 ?
C111 C112 1.363(2) n
C112 C113 1.407(3) n
C112 H112 0.94 ?
C113 C114 1.346(3) n
C113 H113 0.94 ?
C114 H114 0.94 ?
C116 C117 1.484(3) n
C116 H11a 0.98 ?
C116 H11b 0.98 ?
C117 H11c 0.97 ?
C117 H11d 0.97 ?
C117 H11e 0.97 ?
C119 C120 1.492(3) n
C119 H11f 0.98 ?
C119 H11g 0.98 ?
C120 H12a 0.97 ?
C120 H12b 0.97 ?
C120 H12c 0.97 ?
S2 C26 1.7468(17) n
S2 C29 1.7563(17) n
O21 C24 1.346(2) n
O21 C21 1.363(3) n
O22 C215 1.205(2) n
O23 C215 1.338(2) n
O23 C216 1.460(2) n
O24 C218 1.334(2) n
O24 C219 1.460(2) n
O25 C218 1.195(2) n
O26 C214 1.359(3) n
O26 C211 1.365(2) n
N21 C25 1.285(2) n
N21 C26 1.379(2) n
N22 C210 1.282(2) n
N22 C29 1.379(2) n
C21 C22 1.329(4) n
C21 H21 0.94 ?
C22 C23 1.410(3) n
C22 H22 0.94 ?
C23 C24 1.361(3) n
C23 H23 0.94 ?
C24 C25 1.437(3) n
C25 H25 0.94 ?
C26 C27 1.380(2) n
C27 C28 1.425(2) n
C27 C215 1.483(2) n
C28 C29 1.368(2) n
C28 C218 1.498(2) n
C210 C211 1.425(3) n
C210 H210 0.94 ?
C211 C212 1.361(3) n
C212 C213 1.407(3) n
C212 H212 0.94 ?
C213 C214 1.347(3) n
C213 H213 0.94 ?
C214 H214 0.94 ?
C216 C217 1.500(3) n
C216 H21a 0.98 ?
C216 H21b 0.98 ?
C217 H21c 0.97 ?
C217 H21d 0.97 ?
C217 H21e 0.97 ?
C219 C220 1.491(3) n
C219 H21f 0.98 ?
C219 H21g 0.98 ?
C220 H22a 0.97 ?
C220 H22b 0.97 ?
C220 H22c 0.97 ?

loop_
_geom_torsion_atom_site_label_1
_geom_torsion_atom_site_label_2
_geom_torsion_atom_site_label_3
_geom_torsion_atom_site_label_4
_geom_torsion
_geom_torsion_publ_flag
C14 O11 C11 C12 -0.5(3) n
O11 C11 C12 C13 0.8(3) n
C11 C12 C13 C14 -0.8(3) n
C12 C13 C14 O11 0.5(3) n
C12 C13 C14 C15 -178.5(2) n
C11 O11 C14 C13 0.0(3) n
C11 O11 C14 C15 179.1(2) n
C16 N11 C15 C14 -176.15(18) n
C13 C14 C15 N11 174.4(2) n
O11 C14 C15 N11 -4.5(3) n
C15 N11 C16 C17 -177.87(18) n
C15 N11 C16 S1 6.9(2) n
C19 S1 C16 C17 0.44(13) n
C19 S1 C16 N11 176.23(15) n
N11 C16 C17 C18 -175.90(15) n
S1 C16 C17 C18 -0.05(19) n
N11 C16 C17 C115 1.8(3) n
S1 C16 C17 C115 177.66(12) n
C16 C17 C18 C19 -0.5(2) n
C115 C17 C18 C19 -178.13(15) n
C16 C17 C18 C118 -177.43(15) n
C115 C17 C18 C118 4.9(3) n
C17 C18 C19 N12 -172.48(16) n
C118 C18 C19 N12 4.5(3) n
C17 C18 C19 S1 0.83(18) n
C118 C18 C19 S1 177.85(13) n
C110 N12 C19 C18 -169.26(17) n
C110 N12 C19 S1 18.2(2) n
C16 S1 C19 C18 -0.72(13) n
C16 S1 C19 N12 172.72(15) n
C19 N12 C110 C111 -174.25(16) n
C114 O16 C111 C112 0.3(2) n
C114 O16 C111 C110 177.77(17) n
N12 C110 C111 C112 178.2(2) n
N12 C110 C111 O16 1.3(3) n
O16 C111 C112 C113 -0.1(2) n
C110 C111 C112 C113 -177.2(2) n
C111 C112 C113 C114 -0.1(2) n
C112 C113 C114 O16 0.3(3) n
C111 O16 C114 C113 -0.4(2) n
C116 O13 C115 O12 6.4(3) n
C116 O13 C115 C17 -176.02(17) n
C16 C17 C115 O12 60.1(2) n
C18 C17 C115 O12 -122.5(2) n
C16 C17 C115 O13 -117.47(18) n
C18 C17 C115 O13 60.0(2) n
C115 O13 C116 C117 -150.0(2) n
C119 O14 C118 O15 0.3(3) n
C119 O14 C118 C18 -179.32(16) n
C19 C18 C118 O15 37.5(3) n
C17 C18 C118 O15 -145.8(2) n
C19 C18 C118 O14 -142.83(16) n
C17 C18 C118 O14 33.8(2) n
C118 O14 C119 C120 -100.7(2) n
C24 O21 C21 C22 1.1(3) n
O21 C21 C22 C23 -1.0(3) n
C21 C22 C23 C24 0.5(3) n
C21 O21 C24 C23 -0.8(3) n
C21 O21 C24 C25 178.3(2) n
C22 C23 C24 O21 0.2(3) n
C22 C23 C24 C25 -178.8(2) n
C26 N21 C25 C24 -172.38(17) n
O21 C24 C25 N21 7.1(3) n
C23 C24 C25 N21 -173.9(2) n
C25 N21 C26 C27 -158.36(18) n
C25 N21 C26 S2 30.5(2) n
C29 S2 C26 N21 172.08(15) n
C29 S2 C26 C27 -0.28(13) n
N21 C26 C27 C28 -171.76(16) n
S2 C26 C27 C28 0.21(18) n
N21 C26 C27 C215 5.0(3) n
S2 C26 C27 C215 176.96(12) n
C26 C27 C28 C29 0.0(2) n
C215 C27 C28 C29 -176.66(15) n
C26 C27 C28 C218 -176.23(15) n
C215 C27 C28 C218 7.1(3) n
C27 C28 C29 N22 -176.66(15) n
C218 C28 C29 N22 -0.3(2) n
C27 C28 C29 S2 -0.21(18) n
C218 C28 C29 S2 176.19(12) n
C210 N22 C29 C28 -176.66(17) n
C210 N22 C29 S2 7.4(2) n
C26 S2 C29 C28 0.28(13) n
C26 S2 C29 N22 176.70(15) n
C29 N22 C210 C211 -176.86(17) n
C214 O26 C211 C212 -0.2(3) n
C214 O26 C211 C210 178.7(2) n
N22 C210 C211 C212 175.0(2) n
N22 C210 C211 O26 -3.6(3) n
O26 C211 C212 C213 0.3(3) n
C210 C211 C212 C213 -178.4(2) n
C211 C212 C213 C214 -0.3(3) n
C212 C213 C214 O26 0.2(3) n
C211 O26 C214 C213 0.0(3) n
C216 O23 C215 O22 1.2(3) n
C216 O23 C215 C27 -179.36(15) n
C26 C27 C215 O22 32.2(3) n
C28 C27 C215 O22 -151.47(19) n
C26 C27 C215 O23 -147.22(15) n
C28 C27 C215 O23 29.1(2) n
C215 O23 C216 C217 -92.5(2) n
C219 O24 C218 O25 5.6(3) n
C219 O24 C218 C28 -175.98(16) n
C29 C28 C218 O25 63.6(2) n
C27 C28 C218 O25 -120.41(19) n
C29 C28 C218 O24 -114.78(17) n
C27 C28 C218 O24 61.2(2) n
C218 O24 C219 C220 -152.24(18) n

loop_
_cod_related_entry_id
_cod_related_entry_database
_cod_related_entry_code
1 ChemSpider 24739796
